data_4075191
loop_
_publ_author_name
'Adams, Richard D.'
'Hollandsworth, Carl B.'
'Smith, Jack L.'

_publ_section_title
;
 Unsaturated Cyclopentadienyl-Molybdenum and Tungsten Carbonyl Cluster
 Complexes Containing Pd- and Pt(PBut3) Groups
;
_journal_issue 10
_journal_name_full Organometallics
_journal_page_first 2673
_journal_paper_doi 10.1021/om060107g
_journal_volume 25
_journal_year 2006
_chemical_formula_moiety 'C38 H64 O4 P2 Pd2 W2'
_chemical_formula_sum 'C38 H64 O4 P2 Pd2 W2'
_chemical_formula_weight 1227.33
_chemical_name_systematic
; 
 ? 
;
_space_group_IT_number 15
_symmetry_cell_setting monoclinic
_symmetry_space_group_name_Hall '-C 2yc'
_symmetry_space_group_name_H-M 'C 1 2/c 1'
_atom_sites_solution_hydrogens geom
_atom_sites_solution_primary direct
_atom_sites_solution_secondary difmap
_audit_creation_method SHELXL-97
_cell_angle_alpha 90.00
_cell_angle_beta 115.926(4)
_cell_angle_gamma 90.00
_cell_formula_units_Z 4
_cell_length_a 23.960(5)
_cell_length_b 11.018(3)
_cell_length_c 17.221(4)
_cell_measurement_reflns_used 7943
_cell_measurement_temperature 296(2)
_cell_measurement_theta_max 2.48
_cell_measurement_theta_min 28.23
_cell_volume 4088.7(17)
_computing_cell_refinement 'SAINT+  V6.2 (Bruker, 2001)'
_computing_data_collection 'SMART V5.625 (Bruker, 2001)'
_computing_data_reduction 'SAINT+  V6.2'
_computing_molecular_graphics 'SHELXTL V6.1 (Sheldrick, 1997)'
_computing_publication_material 'SHELXTL V6.1'
_computing_structure_refinement 'SHELXL-97 (Sheldrick, 1997)'
_computing_structure_solution 'SHELXS-97 (Sheldrick, 1990)'
_diffrn_ambient_temperature 296(2)
_diffrn_measured_fraction_theta_full 0.993
_diffrn_measured_fraction_theta_max 0.993
_diffrn_measurement_device_type 'Bruker SMART APEX CCD diffractometer'
_diffrn_measurement_method 'omega scans'
_diffrn_radiation_monochromator graphite
_diffrn_radiation_source 'fine-focus sealed tube'
_diffrn_radiation_type MoK\a
_diffrn_radiation_wavelength 0.71073
_diffrn_reflns_av_R_equivalents 0.0210
_diffrn_reflns_av_sigmaI/netI 0.0264
_diffrn_reflns_limit_h_max 29
_diffrn_reflns_limit_h_min -29
_diffrn_reflns_limit_k_max 13
_diffrn_reflns_limit_k_min -13
_diffrn_reflns_limit_l_max 18
_diffrn_reflns_limit_l_min -21
_diffrn_reflns_number 11858
_diffrn_reflns_theta_full 26.02
_diffrn_reflns_theta_max 26.02
_diffrn_reflns_theta_min 2.08
_diffrn_standards_decay_% <1
_exptl_absorpt_coefficient_mu 6.589
_exptl_absorpt_correction_T_max 0.768
_exptl_absorpt_correction_T_min 0.254
_exptl_absorpt_correction_type multi-scan
_exptl_absorpt_process_details '(SADABS, Bruker, 1997)'
_exptl_crystal_colour brown
_exptl_crystal_density_diffrn 1.994
_exptl_crystal_density_meas 0
_exptl_crystal_density_method 'not measured'
_exptl_crystal_description plate
_exptl_crystal_F_000 2376
_exptl_crystal_size_max 0.50
_exptl_crystal_size_mid 0.17
_exptl_crystal_size_min 0.04
_refine_diff_density_max 0.690
_refine_diff_density_min -0.714
_refine_diff_density_rms 0.102
_refine_ls_extinction_method none
_refine_ls_goodness_of_fit_ref 1.040
_refine_ls_hydrogen_treatment constr
_refine_ls_matrix_type full
_refine_ls_number_parameters 226
_refine_ls_number_reflns 4001
_refine_ls_number_restraints 0
_refine_ls_restrained_S_all 1.040
_refine_ls_R_factor_all 0.0254
_refine_ls_R_factor_gt 0.0224
_refine_ls_shift/su_max 0.002
_refine_ls_shift/su_mean 0.000
_refine_ls_structure_factor_coef Fsqd
_refine_ls_weighting_details 'calc w=1/[\s^2^(Fo^2^)+(0.0241P)^2^+8.5761P] where P=(Fo^2^+2Fc^2^)/3'
_refine_ls_weighting_scheme calc
_refine_ls_wR_factor_gt 0.0547
_refine_ls_wR_factor_ref 0.0566
_reflns_number_gt 3662
_reflns_number_total 4001
_reflns_threshold_expression >2sigma(I)
_cod_data_source_file om060107gsi20060204_124101.cif
_cod_data_source_block W2Pd2
_cod_depositor_comments
;
The following automatic conversions were performed:

'_symmetry_cell_setting' value 'Monoclinic' changed to 'monoclinic'
according to /home/saulius/struct/CIF-dictionaries/cif_core.dic
dictionary named 'cif_core.dic' version 2.4.1 from
2010-06-29.

'_exptl_absorpt_correction_type' value 'Multi-Scan'
changed to 'multi-scan' according to
/home/saulius/struct/CIF-dictionaries/cif_core.dic dictionary named
'cif_core.dic' version 2.4.1 from 2010-06-29.

Automatic conversion script
Id: cif_fix_values 1715 2011-07-08 13:25:40Z adriana 
;
_cod_original_cell_volume 4088.7(16)
_cod_original_sg_symbol_H-M C2/c
_cod_database_code 4075191

loop_
_symmetry_equiv_pos_as_xyz
'x, y, z'
'-x, y, -z+1/2'
'x+1/2, y+1/2, z'
'-x+1/2, y+1/2, -z+1/2'
'-x, -y, -z'
'x, -y, z-1/2'
'-x+1/2, -y+1/2, -z'
'x+1/2, -y+1/2, z-1/2'

loop_
_atom_site_label
_atom_site_type_symbol
_atom_site_fract_x
_atom_site_fract_y
_atom_site_fract_z
_atom_site_U_iso_or_equiv
_atom_site_adp_type
_atom_site_occupancy
_atom_site_symmetry_multiplicity
_atom_site_calc_flag
_atom_site_refinement_flags
W1 W 0.005673(7) 0.789190(12) 0.329540(10) 0.04213(6) Uani 1 1 d .
Pd1 Pd 0.071687(14) 0.61626(2) 0.287996(19) 0.04305(8) Uani 1 1 d .
P1 P 0.15370(4) 0.47821(8) 0.30545(6) 0.03728(19) Uani 1 1 d .
O11 O 0.03202(16) 0.5275(3) 0.4097(2) 0.0635(8) Uani 1 1 d .
O12 O 0.12734(15) 0.8771(3) 0.3267(2) 0.0700(9) Uani 1 1 d .
C11 C 0.0263(2) 0.6153(3) 0.3674(3) 0.0496(9) Uani 1 1 d .
C12 C 0.07984(19) 0.8295(4) 0.3147(3) 0.0524(9) Uani 1 1 d .
C21 C -0.0580(3) 0.8661(6) 0.3888(4) 0.0866(18) Uani 1 1 d .
H21 H -0.1004 0.8508 0.3626 0.104 Uiso 1 1 calc R
C22 C -0.0131(4) 0.7969(5) 0.4524(4) 0.089(2) Uani 1 1 d .
H22 H -0.0200 0.7271 0.4772 0.107 Uiso 1 1 calc R
C23 C 0.0441(3) 0.8500(6) 0.4729(3) 0.0815(16) Uani 1 1 d .
H23 H 0.0822 0.8219 0.5138 0.098 Uiso 1 1 calc R
C24 C 0.0347(3) 0.9514(5) 0.4223(4) 0.0807(16) Uani 1 1 d .
H24 H 0.0652 1.0035 0.4224 0.097 Uiso 1 1 calc R
C25 C -0.0285(3) 0.9618(5) 0.3712(4) 0.0839(17) Uani 1 1 d .
H25 H -0.0478 1.0233 0.3314 0.101 Uiso 1 1 calc R
C41 C 0.2262(2) 0.5299(4) 0.4041(3) 0.0547(10) Uani 1 1 d .
C42 C 0.2508(2) 0.6474(5) 0.3841(4) 0.0785(15) Uani 1 1 d .
H42A H 0.2174 0.7045 0.3585 0.118 Uiso 1 1 calc R
H42B H 0.2683 0.6311 0.3446 0.118 Uiso 1 1 calc R
H42C H 0.2821 0.6808 0.4365 0.118 Uiso 1 1 calc R
C43 C 0.2068(3) 0.5662(6) 0.4750(3) 0.0862(17) Uani 1 1 d .
H43A H 0.2419 0.5995 0.5233 0.129 Uiso 1 1 calc R
H43B H 0.1921 0.4959 0.4933 0.129 Uiso 1 1 calc R
H43C H 0.1744 0.6258 0.4527 0.129 Uiso 1 1 calc R
C44 C 0.2799(2) 0.4411(5) 0.4406(4) 0.0836(16) Uani 1 1 d .
H44A H 0.3129 0.4755 0.4909 0.125 Uiso 1 1 calc R
H44B H 0.2946 0.4245 0.3980 0.125 Uiso 1 1 calc R
H44C H 0.2662 0.3669 0.4560 0.125 Uiso 1 1 calc R
C45 C 0.1371(2) 0.3152(4) 0.3239(4) 0.0678(14) Uani 1 1 d .
C46 C 0.0716(3) 0.2874(5) 0.2562(6) 0.122(3) Uani 1 1 d .
H46A H 0.0719 0.2747 0.2013 0.183 Uiso 1 1 calc R
H46B H 0.0448 0.3543 0.2521 0.183 Uiso 1 1 calc R
H46C H 0.0567 0.2155 0.2725 0.183 Uiso 1 1 calc R
C47 C 0.1812(3) 0.2176(4) 0.3207(5) 0.0841(18) Uani 1 1 d .
H47A H 0.1699 0.1404 0.3354 0.126 Uiso 1 1 calc R
H47B H 0.2229 0.2372 0.3612 0.126 Uiso 1 1 calc R
H47C H 0.1787 0.2137 0.2636 0.126 Uiso 1 1 calc R
C48 C 0.1370(4) 0.3067(5) 0.4130(5) 0.108(3) Uani 1 1 d .
H48A H 0.1086 0.3654 0.4166 0.162 Uiso 1 1 calc R
H48B H 0.1780 0.3227 0.4572 0.162 Uiso 1 1 calc R
H48C H 0.1244 0.2268 0.4208 0.162 Uiso 1 1 calc R
C49 C 0.1727(2) 0.4841(4) 0.2089(3) 0.0553(10) Uani 1 1 d .
C50 C 0.2366(3) 0.4391(5) 0.2237(4) 0.0763(14) Uani 1 1 d .
H50A H 0.2403 0.4425 0.1704 0.114 Uiso 1 1 calc R
H50B H 0.2420 0.3569 0.2442 0.114 Uiso 1 1 calc R
H50C H 0.2679 0.4896 0.2658 0.114 Uiso 1 1 calc R
C51 C 0.1646(3) 0.6146(5) 0.1783(4) 0.0824(17) Uani 1 1 d .
H51A H 0.1934 0.6653 0.2234 0.124 Uiso 1 1 calc R
H51B H 0.1230 0.6407 0.1639 0.124 Uiso 1 1 calc R
H51C H 0.1723 0.6207 0.1282 0.124 Uiso 1 1 calc R
C52 C 0.1248(3) 0.4087(7) 0.1349(3) 0.098(2) Uani 1 1 d .
H52A H 0.0839 0.4383 0.1211 0.147 Uiso 1 1 calc R
H52B H 0.1278 0.3252 0.1523 0.147 Uiso 1 1 calc R
H52C H 0.1327 0.4152 0.0850 0.147 Uiso 1 1 calc R

loop_
_atom_site_aniso_label
_atom_site_aniso_U_11
_atom_site_aniso_U_22
_atom_site_aniso_U_33
_atom_site_aniso_U_23
_atom_site_aniso_U_13
_atom_site_aniso_U_12
W1 0.04424(10) 0.03386(9) 0.04482(10) -0.00709(6) 0.01627(7) 0.00182(6)
Pd1 0.04625(17) 0.03573(14) 0.04903(17) 0.00344(11) 0.02256(14) 0.00811(12)
P1 0.0427(5) 0.0330(4) 0.0400(5) 0.0005(4) 0.0217(4) 0.0032(4)
O11 0.088(2) 0.0553(17) 0.0574(17) 0.0143(15) 0.0409(17) 0.0164(16)
O12 0.0547(19) 0.0619(19) 0.087(2) -0.0140(17) 0.0257(17) -0.0199(15)
C11 0.062(3) 0.043(2) 0.049(2) -0.0061(17) 0.029(2) 0.0005(18)
C12 0.045(2) 0.044(2) 0.065(3) -0.0090(19) 0.021(2) -0.0029(18)
C21 0.074(4) 0.086(4) 0.111(5) -0.050(4) 0.051(4) -0.001(3)
C22 0.150(6) 0.060(3) 0.101(5) -0.023(3) 0.095(5) -0.006(4)
C23 0.088(4) 0.092(4) 0.055(3) -0.027(3) 0.023(3) 0.009(3)
C24 0.096(4) 0.060(3) 0.095(4) -0.040(3) 0.050(4) -0.022(3)
C25 0.112(5) 0.053(3) 0.086(4) -0.016(3) 0.042(4) 0.024(3)
C41 0.050(2) 0.062(2) 0.046(2) 0.0003(19) 0.0154(18) 0.007(2)
C42 0.065(3) 0.066(3) 0.093(4) -0.020(3) 0.024(3) -0.015(3)
C43 0.091(4) 0.116(4) 0.046(3) -0.011(3) 0.024(3) 0.013(3)
C44 0.057(3) 0.094(4) 0.081(4) 0.010(3) 0.012(3) 0.015(3)
C45 0.062(3) 0.0348(19) 0.124(4) 0.009(2) 0.057(3) 0.0071(19)
C46 0.063(4) 0.059(3) 0.234(10) -0.007(4) 0.054(5) -0.019(3)
C47 0.085(4) 0.038(2) 0.144(6) 0.007(3) 0.062(4) 0.013(2)
C48 0.146(6) 0.065(3) 0.176(7) 0.056(4) 0.129(6) 0.036(4)
C49 0.064(3) 0.068(3) 0.043(2) -0.0013(19) 0.031(2) 0.007(2)
C50 0.088(4) 0.084(3) 0.081(3) 0.011(3) 0.059(3) 0.025(3)
C51 0.106(4) 0.090(4) 0.078(3) 0.034(3) 0.065(3) 0.028(3)
C52 0.091(4) 0.142(6) 0.056(3) -0.034(3) 0.028(3) -0.001(4)

loop_
_atom_type_symbol
_atom_type_description
_atom_type_scat_dispersion_real
_atom_type_scat_dispersion_imag
_atom_type_scat_source
C C 0.0033 0.0016 'International Tables Vol C Tables 4.2.6.8 and 6.1.1.4'
H H 0.0000 0.0000 'International Tables Vol C Tables 4.2.6.8 and 6.1.1.4'
O O 0.0106 0.0060 'International Tables Vol C Tables 4.2.6.8 and 6.1.1.4'
P P 0.1023 0.0942 'International Tables Vol C Tables 4.2.6.8 and 6.1.1.4'
W W -0.8490 6.8722 'International Tables Vol C Tables 4.2.6.8 and 6.1.1.4'
Pd Pd -0.9988 1.0072 'International Tables Vol C Tables 4.2.6.8 and 6.1.1.4'

loop_
_geom_angle_atom_site_label_1
_geom_angle_atom_site_label_2
_geom_angle_atom_site_label_3
_geom_angle
_geom_angle_site_symmetry_1
_geom_angle_site_symmetry_3
C12 W1 C11 98.59(17) . .
C12 W1 C24 84.14(19) . .
C11 W1 C24 124.0(2) . .
C12 W1 C25 108.7(2) . .
C11 W1 C25 139.00(19) . .
C24 W1 C25 35.0(2) . .
C12 W1 C23 96.5(2) . .
C11 W1 C23 90.2(2) . .
C24 W1 C23 34.6(2) . .
C25 W1 C23 57.4(2) . .
C12 W1 C21 141.28(19) . .
C11 W1 C21 108.6(2) . .
C24 W1 C21 58.0(2) . .
C25 W1 C21 34.5(2) . .
C23 W1 C21 57.4(2) . .
C12 W1 C22 130.7(2) . .
C11 W1 C22 81.96(18) . .
C24 W1 C22 57.5(2) . .
C25 W1 C22 57.1(2) . .
C23 W1 C22 34.5(2) . .
C21 W1 C22 34.3(2) . .
C12 W1 C12 103.26(15) . 2
C11 W1 C12 118.29(16) . 2
C24 W1 C12 115.2(2) . 2
C25 W1 C12 85.05(19) . 2
C23 W1 C12 141.66(18) . 2
C21 W1 C12 87.8(2) . 2
C22 W1 C12 119.8(2) . 2
C12 W1 W1 63.26(13) . 2
C11 W1 W1 103.62(11) . 2
C24 W1 W1 125.95(16) . 2
C25 W1 W1 115.75(15) . 2
C23 W1 W1 156.66(17) . 2
C21 W1 W1 131.69(18) . 2
C22 W1 W1 164.6(2) . 2
C12 W1 W1 44.86(10) 2 2
C12 W1 Pd1 57.76(12) . .
C11 W1 Pd1 48.72(11) . .
C24 W1 Pd1 133.19(16) . .
C25 W1 Pd1 166.10(18) . .
C23 W1 Pd1 117.93(15) . .
C21 W1 Pd1 157.11(18) . .
C22 W1 Pd1 127.95(16) . .
C12 W1 Pd1 100.38(10) 2 .
W1 W1 Pd1 62.665(9) 2 .
C12 W1 Pd1 114.31(12) . 2
C11 W1 Pd1 65.10(12) . 2
C24 W1 Pd1 159.18(16) . 2
C25 W1 Pd1 124.89(17) . 2
C23 W1 Pd1 142.30(17) . 2
C21 W1 Pd1 102.12(14) . 2
C22 W1 Pd1 110.36(16) . 2
C12 W1 Pd1 53.25(9) 2 2
W1 W1 Pd1 60.951(12) 2 2
Pd1 W1 Pd1 67.51(2) . 2
C11 Pd1 C12 84.30(15) . .
C11 Pd1 P1 123.23(12) . .
C12 Pd1 P1 127.38(10) . .
C11 Pd1 W1 46.56(11) . .
C12 Pd1 W1 43.83(10) . .
P1 Pd1 W1 159.33(3) . .
C11 Pd1 W1 96.14(12) . 2
C12 Pd1 W1 56.17(11) . 2
P1 Pd1 W1 140.13(3) . 2
W1 Pd1 W1 56.384(16) . 2
C11 Pd1 Pd1 58.47(12) . 2
C12 Pd1 Pd1 93.65(10) . 2
P1 Pd1 Pd1 138.61(3) . 2
W1 Pd1 Pd1 56.932(12) . 2
W1 Pd1 Pd1 55.556(10) 2 2
C45 P1 C49 109.0(2) . .
C45 P1 C41 108.1(2) . .
C49 P1 C41 107.10(19) . .
C45 P1 Pd1 113.65(14) . .
C49 P1 Pd1 111.32(14) . .
C41 P1 Pd1 107.42(13) . .
O11 C11 W1 157.3(3) . .
O11 C11 Pd1 117.1(3) . .
W1 C11 Pd1 84.72(15) . .
O12 C12 W1 159.4(4) . .
O12 C12 Pd1 117.4(3) . .
W1 C12 Pd1 78.41(14) . .
O12 C12 W1 124.3(3) . 2
W1 C12 W1 71.88(13) . 2
Pd1 C12 W1 70.57(11) . 2
C25 C21 C22 107.5(6) . .
C25 C21 W1 71.6(3) . .
C22 C21 W1 73.5(3) . .
C21 C22 C23 108.0(5) . .
C21 C22 W1 72.2(3) . .
C23 C22 W1 71.8(3) . .
C24 C23 C22 108.2(6) . .
C24 C23 W1 71.4(3) . .
C22 C23 W1 73.8(3) . .
C23 C24 C25 107.5(5) . .
C23 C24 W1 74.0(3) . .
C25 C24 W1 73.0(3) . .
C21 C25 C24 108.7(6) . .
C21 C25 W1 73.9(3) . .
C24 C25 W1 72.0(3) . .
C44 C41 C42 107.5(4) . .
C44 C41 C43 109.5(4) . .
C42 C41 C43 103.9(4) . .
C44 C41 P1 116.9(3) . .
C42 C41 P1 110.1(3) . .
C43 C41 P1 108.1(3) . .
C46 C45 C47 109.2(5) . .
C46 C45 C48 107.6(5) . .
C47 C45 C48 107.2(4) . .
C46 C45 P1 106.5(4) . .
C47 C45 P1 117.5(3) . .
C48 C45 P1 108.5(3) . .
C51 C49 C50 109.5(4) . .
C51 C49 C52 106.9(5) . .
C50 C49 C52 107.2(4) . .
C51 C49 P1 107.1(3) . .
C50 C49 P1 116.7(3) . .
C52 C49 P1 109.2(3) . .

loop_
_geom_bond_atom_site_label_1
_geom_bond_atom_site_label_2
_geom_bond_distance
_geom_bond_site_symmetry_2
W1 C12 1.953(4) .
W1 C11 2.015(4) .
W1 C24 2.293(4) .
W1 C25 2.305(4) .
W1 C23 2.325(5) .
W1 C21 2.334(5) .
W1 C22 2.350(5) .
W1 C12 2.473(4) 2
W1 W1 2.6320(7) 2
W1 Pd1 2.7629(5) .
W1 Pd1 2.8076(5) 2
Pd1 C11 2.085(4) .
Pd1 C12 2.386(4) .
Pd1 P1 2.3976(10) .
Pd1 W1 2.8076(5) 2
Pd1 Pd1 3.0955(9) 2
P1 C45 1.896(4) .
P1 C49 1.907(4) .
P1 C41 1.910(4) .
O11 C11 1.183(5) .
O12 C12 1.187(5) .
C12 W1 2.473(4) 2
C21 C25 1.375(8) .
C21 C22 1.381(9) .
C22 C23 1.386(8) .
C23 C24 1.373(8) .
C24 C25 1.383(8) .
C41 C44 1.517(6) .
C41 C42 1.523(7) .
C41 C43 1.537(6) .
C45 C46 1.522(9) .
C45 C47 1.527(6) .
C45 C48 1.537(8) .
C49 C51 1.515(7) .
C49 C50 1.522(6) .
C49 C52 1.534(7) .
